data_7231480
loop_
_publ_author_name
'Li, Lin-Ke'
'Li, Hai-Yang'
'Li, Ting'
'Quan, Li-Hong'
'Xu, Jing'
'Li, Fu-An'
'Zang, Shuang-Quan'

_publ_section_title
;
 Photochromic and photomodulated luminescence properties of two
 metal--viologen complexes constructed by a tetracarboxylate-anchored
 bipyridinium-based ligand
;
_journal_issue 41
_journal_name_full CrystEngComm
_journal_page_first 6412
_journal_paper_doi 10.1039/C8CE01335G
_journal_volume 20
_journal_year 2018
_chemical_formula_sum 'C30 H24 Cd3 Cl6 N2 O10'
_chemical_formula_weight 1122.41
_space_group_IT_number 2
_space_group_name_Hall '-P 1'
_space_group_name_H-M_alt 'P -1'
_symmetry_cell_setting triclinic
_symmetry_space_group_name_Hall '-P 1'
_symmetry_space_group_name_H-M 'P -1'
_atom_sites_solution_hydrogens geom
_atom_sites_solution_primary direct
_atom_sites_solution_secondary difmap
_audit_creation_method SHELXL-97
_audit_update_record
;
2018-07-31 deposited with the CCDC.
2018-09-03 downloaded from the CCDC.
;
_cell_angle_alpha 66.307(4)
_cell_angle_beta 75.977(4)
_cell_angle_gamma 72.054(4)
_cell_formula_units_Z 1
_cell_length_a 8.0685(4)
_cell_length_b 11.3449(4)
_cell_length_c 11.3700(5)
_cell_measurement_reflns_used 3099
_cell_measurement_temperature 293(2)
_cell_measurement_theta_max 28.568
_cell_measurement_theta_min 3.087
_cell_volume 898.25(7)
_computing_molecular_graphics 'Olex2 (Dolomanov et al., 2009)'
_computing_publication_material 'Olex2 (Dolomanov et al., 2009)'
_computing_structure_refinement 'SHELXL-97 (Sheldrick, 1997)'
_computing_structure_solution 'SHELXS-97 (Sheldrick, 1990)'
_diffrn_ambient_temperature 293(2)
_diffrn_measured_fraction_theta_full 0.998
_diffrn_measured_fraction_theta_max 0.998
_diffrn_measurement_device_type 'multiwire proportional'
_diffrn_measurement_method 'phi and omega scans'
_diffrn_radiation_monochromator graphite
_diffrn_radiation_source 'fine-focus sealed tube'
_diffrn_radiation_type MoK\a
_diffrn_radiation_wavelength 0.71073
_diffrn_reflns_av_R_equivalents 0.0213
_diffrn_reflns_av_sigmaI/netI 0.0361
_diffrn_reflns_limit_h_max 9
_diffrn_reflns_limit_h_min -9
_diffrn_reflns_limit_k_max 13
_diffrn_reflns_limit_k_min -13
_diffrn_reflns_limit_l_max 12
_diffrn_reflns_limit_l_min -13
_diffrn_reflns_number 6096
_diffrn_reflns_theta_full 25.00
_diffrn_reflns_theta_max 25.00
_diffrn_reflns_theta_min 2.88
_exptl_absorpt_coefficient_mu 2.264
_exptl_absorpt_correction_T_max 1.0000
_exptl_absorpt_correction_T_min 0.8344
_exptl_absorpt_correction_type multi-scan
_exptl_crystal_colour pale-yellow
_exptl_crystal_density_diffrn 2.075
_exptl_crystal_density_method 'not measured'
_exptl_crystal_description block
_exptl_crystal_F_000 544
_exptl_crystal_size_max 0.23
_exptl_crystal_size_mid 0.20
_exptl_crystal_size_min 0.17
_refine_diff_density_max 0.677
_refine_diff_density_min -0.814
_refine_diff_density_rms 0.101
_refine_ls_extinction_method none
_refine_ls_goodness_of_fit_ref 1.052
_refine_ls_hydrogen_treatment mixed
_refine_ls_matrix_type full
_refine_ls_number_parameters 234
_refine_ls_number_reflns 3169
_refine_ls_number_restraints 0
_refine_ls_restrained_S_all 1.052
_refine_ls_R_factor_all 0.0394
_refine_ls_R_factor_gt 0.0321
_refine_ls_shift/su_max 0.001
_refine_ls_shift/su_mean 0.000
_refine_ls_structure_factor_coef Fsqd
_refine_ls_weighting_details 'calc w=1/[\s^2^(Fo^2^)+(0.0378P)^2^+1.2211P] where P=(Fo^2^+2Fc^2^)/3'
_refine_ls_weighting_scheme calc
_refine_ls_wR_factor_gt 0.0803
_refine_ls_wR_factor_ref 0.0860
_reflns_number_gt 2732
_reflns_number_total 3169
_reflns_threshold_expression >2sigma(I)
_cod_data_source_file c8ce01335g2.cif
_cod_data_source_block exp_5787
_cod_depositor_comments 'Adding full bibliography for 7231480--7231481.cif.'
_cod_original_cell_volume 898.25(6)
_cod_database_code 7231480

loop_
_symmetry_equiv_pos_as_xyz
'x, y, z'
'-x, -y, -z'

loop_
_atom_site_label
_atom_site_type_symbol
_atom_site_fract_x
_atom_site_fract_y
_atom_site_fract_z
_atom_site_U_iso_or_equiv
_atom_site_adp_type
_atom_site_occupancy
_atom_site_symmetry_multiplicity
_atom_site_calc_flag
_atom_site_refinement_flags
Cd1 Cd 0.50919(4) 0.16739(3) 0.84466(3) 0.02970(13) Uani 1 1 d .
Cd2 Cd 0.5000 0.5000 0.5000 0.03153(15) Uani 1 2 d S
Cl1 Cl 0.27192(14) 0.03627(11) 0.99514(10) 0.0305(3) Uani 1 1 d .
Cl2 Cl 0.46312(16) 0.32030(12) 0.96505(11) 0.0374(3) Uani 1 1 d .
Cl3 Cl 0.31322(16) 0.33373(12) 0.66926(11) 0.0383(3) Uani 1 1 d .
O1 O 0.5970(4) 0.0267(3) 0.7138(3) 0.0321(7) Uani 1 1 d .
O2 O 0.7981(5) -0.1605(4) 0.7868(3) 0.0594(12) Uani 1 1 d .
H2 H 0.7529 -0.1534 0.8572 0.089 Uiso 1 1 calc R
O3 O 1.2555(4) -0.3341(3) 0.4958(3) 0.0372(8) Uani 1 1 d .
O4 O 1.2483(4) -0.2425(3) 0.2810(3) 0.0350(8) Uani 1 1 d .
O5 O 0.5747(5) 0.5304(3) 0.6747(3) 0.0457(9) Uani 1 1 d .
N1 N 0.7825(4) 0.2426(3) 0.1523(3) 0.0225(8) Uani 1 1 d .
C1 C 0.7187(5) -0.0605(4) 0.6946(4) 0.0254(9) Uani 1 1 d .
C2 C 0.7917(5) -0.0660(4) 0.5637(4) 0.0208(9) Uani 1 1 d .
C3 C 0.9416(5) -0.1591(4) 0.5430(4) 0.0221(9) Uani 1 1 d .
H3 H 0.9947 -0.2237 0.6135 0.026 Uiso 1 1 calc R
C4 C 1.0146(5) -0.1579(4) 0.4184(4) 0.0229(9) Uani 1 1 d .
C5 C 0.9291(5) -0.0628(4) 0.3142(4) 0.0239(9) Uani 1 1 d .
H5 H 0.9748 -0.0618 0.2305 0.029 Uiso 1 1 calc R
C6 C 0.7758(5) 0.0308(4) 0.3340(4) 0.0214(9) Uani 1 1 d .
C7 C 0.7095(5) 0.0298(4) 0.4584(4) 0.0228(9) Uani 1 1 d .
H7 H 0.6096 0.0934 0.4720 0.027 Uiso 1 1 calc R
C8 C 1.1859(6) -0.2523(4) 0.3959(4) 0.0287(10) Uani 1 1 d .
C9 C 0.6884(6) 0.1342(4) 0.2207(4) 0.0277(10) Uani 1 1 d .
H9A H 0.6864 0.0935 0.1607 0.033 Uiso 1 1 calc R
H9B H 0.5678 0.1708 0.2507 0.033 Uiso 1 1 calc R
C10 C 0.8739(6) 0.2579(4) 0.0331(4) 0.0281(10) Uani 1 1 d .
H10 H 0.8771 0.2013 -0.0085 0.034 Uiso 1 1 calc R
C11 C 0.9618(6) 0.3567(4) -0.0265(4) 0.0304(10) Uani 1 1 d .
H11 H 1.0273 0.3651 -0.1077 0.036 Uiso 1 1 calc R
C12 C 0.9553(5) 0.4451(4) 0.0319(4) 0.0238(9) Uani 1 1 d .
C13 C 0.8592(6) 0.4253(4) 0.1552(4) 0.0273(10) Uani 1 1 d .
H13 H 0.8524 0.4813 0.1983 0.033 Uiso 1 1 calc R
C14 C 0.7756(6) 0.3247(4) 0.2127(4) 0.0297(10) Uani 1 1 d .
H14 H 0.7125 0.3126 0.2951 0.036 Uiso 1 1 calc R
C15 C 0.7306(9) 0.5663(7) 0.6691(7) 0.075(2) Uani 1 1 d .
H15A H 0.8306 0.4965 0.6599 0.113 Uiso 1 1 calc R
H15B H 0.7279 0.5803 0.7475 0.113 Uiso 1 1 calc R
H15C H 0.7388 0.6463 0.5962 0.113 Uiso 1 1 calc R

loop_
_atom_site_aniso_label
_atom_site_aniso_U_11
_atom_site_aniso_U_22
_atom_site_aniso_U_33
_atom_site_aniso_U_23
_atom_site_aniso_U_13
_atom_site_aniso_U_12
Cd1 0.0338(2) 0.0271(2) 0.02142(19) -0.00697(15) 0.00028(14) -0.00333(15)
Cd2 0.0320(3) 0.0270(3) 0.0288(3) -0.0097(2) -0.0037(2) 0.0017(2)
Cl1 0.0316(6) 0.0313(6) 0.0254(5) -0.0094(5) -0.0035(5) -0.0042(5)
Cl2 0.0437(7) 0.0363(7) 0.0291(6) -0.0137(5) -0.0104(5) 0.0017(6)
Cl3 0.0409(7) 0.0375(7) 0.0297(6) -0.0052(5) -0.0085(5) -0.0064(6)
O1 0.0307(17) 0.0362(18) 0.0268(16) -0.0169(15) -0.0032(14) 0.0024(15)
O2 0.057(2) 0.067(3) 0.0143(16) -0.0052(17) -0.0028(16) 0.024(2)
O3 0.0382(19) 0.0308(18) 0.0261(17) -0.0066(14) -0.0063(14) 0.0111(15)
O4 0.0324(18) 0.0398(19) 0.0269(17) -0.0139(15) 0.0061(14) -0.0058(15)
O5 0.059(2) 0.040(2) 0.0377(19) -0.0098(16) -0.0148(17) -0.0094(18)
N1 0.0227(18) 0.0197(18) 0.0202(17) -0.0011(15) -0.0096(15) -0.0012(15)
C1 0.024(2) 0.030(2) 0.022(2) -0.0089(19) -0.0012(18) -0.007(2)
C2 0.020(2) 0.021(2) 0.021(2) -0.0064(17) -0.0001(16) -0.0078(18)
C3 0.024(2) 0.017(2) 0.020(2) -0.0012(17) -0.0045(17) -0.0044(18)
C4 0.026(2) 0.018(2) 0.020(2) -0.0047(17) -0.0009(17) -0.0046(18)
C5 0.029(2) 0.024(2) 0.017(2) -0.0068(18) 0.0011(17) -0.0089(19)
C6 0.025(2) 0.017(2) 0.022(2) -0.0031(17) -0.0050(17) -0.0076(18)
C7 0.024(2) 0.018(2) 0.026(2) -0.0061(18) -0.0038(18) -0.0055(18)
C8 0.031(2) 0.024(2) 0.031(2) -0.014(2) 0.002(2) -0.005(2)
C9 0.029(2) 0.030(2) 0.024(2) -0.0048(19) -0.0079(19) -0.009(2)
C10 0.031(2) 0.029(2) 0.023(2) -0.0097(19) -0.0052(19) -0.003(2)
C11 0.035(3) 0.033(3) 0.021(2) -0.009(2) 0.0005(19) -0.009(2)
C12 0.026(2) 0.019(2) 0.019(2) 0.0005(17) -0.0081(17) -0.0011(18)
C13 0.038(3) 0.019(2) 0.022(2) -0.0065(18) -0.0032(19) -0.005(2)
C14 0.036(3) 0.028(2) 0.019(2) -0.0067(19) -0.0018(19) -0.004(2)
C15 0.085(5) 0.082(5) 0.074(5) -0.016(4) -0.027(4) -0.044(4)

loop_
_atom_type_symbol
_atom_type_description
_atom_type_scat_dispersion_real
_atom_type_scat_dispersion_imag
_atom_type_scat_source
C C 0.0033 0.0016 'International Tables Vol C Tables 4.2.6.8 and 6.1.1.4'
H H 0.0000 0.0000 'International Tables Vol C Tables 4.2.6.8 and 6.1.1.4'
Cd Cd -0.8075 1.2024 'International Tables Vol C Tables 4.2.6.8 and 6.1.1.4'
Cl Cl 0.1484 0.1585 'International Tables Vol C Tables 4.2.6.8 and 6.1.1.4'
N N 0.0061 0.0033 'International Tables Vol C Tables 4.2.6.8 and 6.1.1.4'
O O 0.0106 0.0060 'International Tables Vol C Tables 4.2.6.8 and 6.1.1.4'

loop_
_geom_angle_atom_site_label_1
_geom_angle_atom_site_label_2
_geom_angle_atom_site_label_3
_geom_angle
_geom_angle_site_symmetry_1
_geom_angle_site_symmetry_3
O4 Cd1 O1 81.50(11) 2_756 .
O4 Cd1 Cl2 90.05(8) 2_756 .
O1 Cd1 Cl2 171.37(8) . .
O4 Cd1 Cl3 90.76(8) 2_756 .
O1 Cd1 Cl3 86.35(7) . .
Cl2 Cd1 Cl3 95.54(4) . .
O4 Cd1 Cl1 169.06(8) 2_756 .
O1 Cd1 Cl1 91.20(8) . .
Cl2 Cd1 Cl1 96.92(4) . .
Cl3 Cd1 Cl1 96.92(4) . .
O4 Cd1 Cl1 88.55(8) 2_756 2_657
O1 Cd1 Cl1 83.57(7) . 2_657
Cl2 Cd1 Cl1 94.55(4) . 2_657
Cl3 Cd1 Cl1 169.89(4) . 2_657
Cl1 Cd1 Cl1 82.51(4) . 2_657
O3 Cd2 O3 180.0 1_465 2_756
O3 Cd2 O5 89.54(12) 1_465 .
O3 Cd2 O5 90.46(12) 2_756 .
O3 Cd2 O5 90.46(12) 1_465 2_666
O3 Cd2 O5 89.54(12) 2_756 2_666
O5 Cd2 O5 180.000(1) . 2_666
O3 Cd2 Cl3 91.84(9) 1_465 2_666
O3 Cd2 Cl3 88.16(9) 2_756 2_666
O5 Cd2 Cl3 90.64(9) . 2_666
O5 Cd2 Cl3 89.36(9) 2_666 2_666
O3 Cd2 Cl3 88.16(9) 1_465 .
O3 Cd2 Cl3 91.84(9) 2_756 .
O5 Cd2 Cl3 89.36(9) . .
O5 Cd2 Cl3 90.64(9) 2_666 .
Cl3 Cd2 Cl3 180.0 2_666 .
Cd1 Cl1 Cd1 97.49(4) . 2_657
Cd1 Cl3 Cd2 107.11(4) . .
C1 O1 Cd1 139.4(3) . .
C1 O2 H2 109.5 . .
C8 O3 Cd2 126.1(3) . 1_645
C8 O4 Cd1 129.6(3) . 2_756
C15 O5 Cd2 124.1(4) . .
C14 N1 C10 120.5(4) . .
C14 N1 C9 118.5(3) . .
C10 N1 C9 121.1(4) . .
O1 C1 O2 123.8(4) . .
O1 C1 C2 123.1(4) . .
O2 C1 C2 113.0(4) . .
C3 C2 C7 119.6(4) . .
C3 C2 C1 121.9(4) . .
C7 C2 C1 118.4(4) . .
C2 C3 C4 121.2(4) . .
C2 C3 H3 119.4 . .
C4 C3 H3 119.4 . .
C3 C4 C5 118.4(4) . .
C3 C4 C8 120.8(4) . .
C5 C4 C8 120.8(4) . .
C4 C5 C6 120.9(4) . .
C4 C5 H5 119.5 . .
C6 C5 H5 119.5 . .
C7 C6 C5 119.3(4) . .
C7 C6 C9 120.5(4) . .
C5 C6 C9 120.2(4) . .
C6 C7 C2 120.4(4) . .
C6 C7 H7 119.8 . .
C2 C7 H7 119.8 . .
O4 C8 O3 125.9(4) . .
O4 C8 C4 117.6(4) . .
O3 C8 C4 116.5(4) . .
N1 C9 C6 111.2(3) . .
N1 C9 H9A 109.4 . .
C6 C9 H9A 109.4 . .
N1 C9 H9B 109.4 . .
C6 C9 H9B 109.4 . .
H9A C9 H9B 108.0 . .
N1 C10 C11 119.9(4) . .
N1 C10 H10 120.1 . .
C11 C10 H10 120.1 . .
C10 C11 C12 121.3(4) . .
C10 C11 H11 119.3 . .
C12 C11 H11 119.3 . .
C11 C12 C13 116.7(4) . .
C11 C12 C12 122.4(5) . 2_765
C13 C12 C12 120.8(5) . 2_765
C14 C13 C12 120.5(4) . .
C14 C13 H13 119.7 . .
C12 C13 H13 119.7 . .
N1 C14 C13 121.0(4) . .
N1 C14 H14 119.5 . .
C13 C14 H14 119.5 . .
O5 C15 H15A 109.5 . .
O5 C15 H15B 109.5 . .
H15A C15 H15B 109.5 . .
O5 C15 H15C 109.5 . .
H15A C15 H15C 109.5 . .
H15B C15 H15C 109.5 . .

loop_
_geom_bond_atom_site_label_1
_geom_bond_atom_site_label_2
_geom_bond_distance
_geom_bond_site_symmetry_2
Cd1 O4 2.300(3) 2_756
Cd1 O1 2.442(3) .
Cd1 Cl2 2.5071(12) .
Cd1 Cl3 2.5892(11) .
Cd1 Cl1 2.6320(12) .
Cd1 Cl1 2.7271(11) 2_657
Cd2 O3 2.264(3) 1_465
Cd2 O3 2.264(3) 2_756
Cd2 O5 2.385(3) .
Cd2 O5 2.385(3) 2_666
Cd2 Cl3 2.6385(12) 2_666
Cd2 Cl3 2.6385(12) .
Cl1 Cd1 2.7271(11) 2_657
O1 C1 1.209(5) .
O2 C1 1.310(5) .
O2 H2 0.8200 .
O3 C8 1.267(5) .
O3 Cd2 2.264(3) 1_645
O4 C8 1.254(5) .
O4 Cd1 2.300(3) 2_756
O5 C15 1.416(7) .
N1 C14 1.344(5) .
N1 C10 1.348(5) .
N1 C9 1.488(5) .
C1 C2 1.481(6) .
C2 C3 1.382(6) .
C2 C7 1.396(5) .
C3 C4 1.392(6) .
C3 H3 0.9300 .
C4 C5 1.398(6) .
C4 C8 1.503(6) .
C5 C6 1.399(6) .
C5 H5 0.9300 .
C6 C7 1.382(6) .
C6 C9 1.499(5) .
C7 H7 0.9300 .
C9 H9A 0.9700 .
C9 H9B 0.9700 .
C10 C11 1.366(6) .
C10 H10 0.9300 .
C11 C12 1.390(6) .
C11 H11 0.9300 .
C12 C13 1.394(6) .
C12 C12 1.474(8) 2_765
C13 C14 1.358(6) .
C13 H13 0.9300 .
C14 H14 0.9300 .
C15 H15A 0.9600 .
C15 H15B 0.9600 .
C15 H15C 0.9600 .

loop_
_geom_torsion_atom_site_label_1
_geom_torsion_atom_site_label_2
_geom_torsion_atom_site_label_3
_geom_torsion_atom_site_label_4
_geom_torsion
_geom_torsion_site_symmetry_1
_geom_torsion_site_symmetry_4
O4 Cd1 Cl1 Cd1 35.5(4) 2_756 2_657
O1 Cd1 Cl1 Cd1 83.36(7) . 2_657
Cl2 Cd1 Cl1 Cd1 -93.70(4) . 2_657
Cl3 Cd1 Cl1 Cd1 169.82(4) . 2_657
Cl1 Cd1 Cl1 Cd1 0.0 2_657 2_657
O4 Cd1 Cl3 Cd2 -11.35(9) 2_756 .
O1 Cd1 Cl3 Cd2 -92.78(8) . .
Cl2 Cd1 Cl3 Cd2 78.78(5) . .
Cl1 Cd1 Cl3 Cd2 176.46(4) . .
Cl1 Cd1 Cl3 Cd2 -97.4(2) 2_657 .
O3 Cd2 Cl3 Cd1 -138.40(9) 1_465 .
O3 Cd2 Cl3 Cd1 41.60(9) 2_756 .
O5 Cd2 Cl3 Cd1 -48.84(9) . .
O5 Cd2 Cl3 Cd1 131.16(9) 2_666 .
Cl3 Cd2 Cl3 Cd1 86(100) 2_666 .
O4 Cd1 O1 C1 63.8(4) 2_756 .
Cl2 Cd1 O1 C1 52.2(8) . .
Cl3 Cd1 O1 C1 155.2(4) . .
Cl1 Cd1 O1 C1 -108.0(4) . .
Cl1 Cd1 O1 C1 -25.7(4) 2_657 .
O3 Cd2 O5 C15 -118.9(4) 1_465 .
O3 Cd2 O5 C15 61.1(4) 2_756 .
O5 Cd2 O5 C15 124(100) 2_666 .
Cl3 Cd2 O5 C15 -27.1(4) 2_666 .
Cl3 Cd2 O5 C15 152.9(4) . .
Cd1 O1 C1 O2 43.6(7) . .
Cd1 O1 C1 C2 -137.4(4) . .
O1 C1 C2 C3 173.4(4) . .
O2 C1 C2 C3 -7.4(6) . .
O1 C1 C2 C7 -3.9(6) . .
O2 C1 C2 C7 175.3(4) . .
C7 C2 C3 C4 1.2(6) . .
C1 C2 C3 C4 -176.1(4) . .
C2 C3 C4 C5 -2.3(6) . .
C2 C3 C4 C8 174.8(4) . .
C3 C4 C5 C6 1.3(6) . .
C8 C4 C5 C6 -175.8(4) . .
C4 C5 C6 C7 0.7(6) . .
C4 C5 C6 C9 178.5(4) . .
C5 C6 C7 C2 -1.8(6) . .
C9 C6 C7 C2 -179.6(4) . .
C3 C2 C7 C6 0.9(6) . .
C1 C2 C7 C6 178.3(4) . .
Cd1 O4 C8 O3 -69.8(6) 2_756 .
Cd1 O4 C8 C4 109.3(4) 2_756 .
Cd2 O3 C8 O4 -6.1(7) 1_645 .
Cd2 O3 C8 C4 174.8(3) 1_645 .
C3 C4 C8 O4 -177.1(4) . .
C5 C4 C8 O4 -0.1(6) . .
C3 C4 C8 O3 2.1(6) . .
C5 C4 C8 O3 179.1(4) . .
C14 N1 C9 C6 -69.4(5) . .
C10 N1 C9 C6 110.1(4) . .
C7 C6 C9 N1 99.8(4) . .
C5 C6 C9 N1 -77.9(5) . .
C14 N1 C10 C11 0.7(6) . .
C9 N1 C10 C11 -178.8(4) . .
N1 C10 C11 C12 -1.8(6) . .
C10 C11 C12 C13 1.8(6) . .
C10 C11 C12 C12 -178.2(5) . 2_765
C11 C12 C13 C14 -0.7(6) . .
C12 C12 C13 C14 179.3(4) 2_765 .
C10 N1 C14 C13 0.4(6) . .
C9 N1 C14 C13 179.9(4) . .
C12 C13 C14 N1 -0.3(6) . .
